data_4068903
loop_
_publ_author_name
'Saker, Olly'
'Mahon, Mary F.'
'Warren, John E.'
'Whittlesey, Michael K.'

_publ_section_title
;
 Sequential Formation of [Ru(IPr)2(CO)H(OH2)]+and
 [Ru(IPr)(\h6-C6H6)(CO)H]+upon Protonation of Ru(IPr)2(CO)H(OH) (IPr =
 1,3-bis(2,6-diisopropylphenyl)imidazol-2-ylidene)
;
_journal_issue 6
_journal_name_full Organometallics
_journal_page_first 1976
_journal_paper_doi 10.1021/om801150v
_journal_volume 28
_journal_year 2009
_chemical_formula_sum 'C55 H75 B F4 N4 O2 Ru'
_chemical_formula_weight 1012.07
_chemical_name_systematic
;
 ?
;
_space_group_IT_number 61
_symmetry_cell_setting orthorhombic
_symmetry_space_group_name_Hall '-P 2ac 2ab'
_symmetry_space_group_name_H-M 'P b c a'
_atom_sites_solution_hydrogens geom
_atom_sites_solution_primary direct
_atom_sites_solution_secondary difmap
_audit_creation_method SHELXL-97
_cell_angle_alpha 90.00
_cell_angle_beta 90.00
_cell_angle_gamma 90.00
_cell_formula_units_Z 8
_cell_length_a 20.7380(1)
_cell_length_b 21.0220(1)
_cell_length_c 24.9520(2)
_cell_measurement_reflns_used 157223
_cell_measurement_temperature 150(2)
_cell_measurement_theta_max 27.485
_cell_measurement_theta_min 2.910
_cell_volume 10877.93(11)
_computing_cell_refinement 'HKL Scalepack (Otwinowski & Minor 1997)'
_computing_data_collection 'Collect (Bruker AXS BV, 1997-2004)'
_computing_data_reduction 'Denzo & Scalepack (Otwinowski & Minor, 1997)'
_computing_molecular_graphics 'ORTEX (P.McArdle, 1995)'
_computing_publication_material 'SHELXL-97/2 (Sheldrick,1997)'
_computing_structure_refinement 'SHELXL-97 (Sheldrick, 1997)'
_computing_structure_solution 'SHELXS-97 (Sheldrick, 1990)'
_diffrn_ambient_temperature 150(2)
_diffrn_measured_fraction_theta_full 0.997
_diffrn_measured_fraction_theta_max 0.997
_diffrn_measurement_device_type '95mm CCD camera on \k-goniostat'
_diffrn_measurement_method CCD
_diffrn_radiation_monochromator graphite
_diffrn_radiation_source 'fine-focus sealed tube'
_diffrn_radiation_type MoK\a
_diffrn_radiation_wavelength 0.71073
_diffrn_reflns_av_R_equivalents 0.0950
_diffrn_reflns_av_sigmaI/netI 0.0332
_diffrn_reflns_limit_h_max 26
_diffrn_reflns_limit_h_min -26
_diffrn_reflns_limit_k_max 27
_diffrn_reflns_limit_k_min -27
_diffrn_reflns_limit_l_max 32
_diffrn_reflns_limit_l_min -32
_diffrn_reflns_number 176301
_diffrn_reflns_theta_full 27.48
_diffrn_reflns_theta_max 27.48
_diffrn_reflns_theta_min 3.87
_exptl_absorpt_coefficient_mu 0.344
_exptl_absorpt_correction_T_max 0.91
_exptl_absorpt_correction_T_min 0.81
_exptl_absorpt_correction_type multi-scan
_exptl_absorpt_process_details
;
multi-scan from symmetry-related measurements 
 Sortav (Blessing 1995)
;
_exptl_crystal_colour Yellow
_exptl_crystal_density_diffrn 1.236
_exptl_crystal_density_method 'not measured'
_exptl_crystal_description Tabloid
_exptl_crystal_F_000 4272
_exptl_crystal_size_max 0.40
_exptl_crystal_size_mid 0.25
_exptl_crystal_size_min 0.15
_refine_diff_density_max 0.631
_refine_diff_density_min -0.633
_refine_diff_density_rms 0.064
_refine_ls_extinction_method none
_refine_ls_goodness_of_fit_ref 1.041
_refine_ls_hydrogen_treatment mixed
_refine_ls_matrix_type full
_refine_ls_number_parameters 652
_refine_ls_number_reflns 12440
_refine_ls_number_restraints 8
_refine_ls_restrained_S_all 1.051
_refine_ls_R_factor_all 0.0531
_refine_ls_R_factor_gt 0.0335
_refine_ls_shift/su_max 0.003
_refine_ls_shift/su_mean 0.000
_refine_ls_structure_factor_coef Fsqd
_refine_ls_weighting_details 'calc w=1/[\s^2^(Fo^2^)+(0.0463P)^2^+5.5348P] where P=(Fo^2^+2Fc^2^)/3'
_refine_ls_weighting_scheme calc
_refine_ls_wR_factor_gt 0.0846
_refine_ls_wR_factor_ref 0.0945
_reflns_number_gt 9490
_reflns_number_total 12440
_reflns_threshold_expression >2sigma(I)
_cod_data_source_file om801150v_si_001.cif
_cod_data_source_block h08mkw17_Cpd2
_cod_depositor_comments
;
The following automatic conversions were performed:

'_symmetry_cell_setting' value 'Orthorhombic' changed to
'orthorhombic' according to
/home/saulius/struct/CIF-dictionaries/cif_core.dic dictionary named
'cif_core.dic' version 2.4.2 from
2011-04-26.

'_exptl_absorpt_correction_type' value 'Multi-scan'
changed to 'multi-scan' according to
/home/saulius/struct/CIF-dictionaries/cif_core.dic dictionary named
'cif_core.dic' version 2.4.2 from 2011-04-26.

Automatic conversion script
Id: cif_fix_values 1715 2011-07-08 13:25:40Z adriana 
;
_cod_original_sg_symbol_H-M Pbca
_cod_database_code 4068903

loop_
_symmetry_equiv_pos_as_xyz
'x, y, z'
'-x+1/2, -y, z+1/2'
'x+1/2, -y+1/2, -z'
'-x, y+1/2, -z+1/2'
'-x, -y, -z'
'x-1/2, y, -z-1/2'
'-x-1/2, y-1/2, z'
'x, -y-1/2, z-1/2'

loop_
_atom_site_label
_atom_site_type_symbol
_atom_site_fract_x
_atom_site_fract_y
_atom_site_fract_z
_atom_site_U_iso_or_equiv
_atom_site_adp_type
_atom_site_occupancy
_atom_site_symmetry_multiplicity
_atom_site_calc_flag
_atom_site_refinement_flags
_atom_site_disorder_assembly
_atom_site_disorder_group
Ru1 Ru 0.933727(7) 0.259775(7) 0.616955(6) 0.02008(5) Uani 1 1 d . . .
F1 F 1.01158(7) 0.36484(8) 0.74725(6) 0.0549(4) Uani 1 1 d . . .
F2 F 0.99007(10) 0.41502(10) 0.82565(7) 0.0875(6) Uani 1 1 d . . .
F3 F 1.08611(9) 0.42913(7) 0.78443(8) 0.0714(5) Uani 1 1 d . . .
F4 F 1.06441(11) 0.33521(9) 0.82277(9) 0.0933(7) Uani 1 1 d . . .
O1 O 0.83301(10) 0.25234(8) 0.53359(9) 0.0677(6) Uani 1 1 d . . .
O2 O 1.00357(9) 0.26525(7) 0.68212(7) 0.0462(4) Uani 1 1 d D . .
N1 N 0.91204(7) 0.40818(7) 0.61367(6) 0.0224(3) Uani 1 1 d . . .
N2 N 1.00984(7) 0.38497(7) 0.59473(6) 0.0223(3) Uani 1 1 d . . .
N3 N 0.94791(8) 0.11309(7) 0.59734(7) 0.0273(3) Uani 1 1 d . . .
N4 N 0.89110(8) 0.12820(7) 0.66774(6) 0.0273(3) Uani 1 1 d . . .
C1 C 0.87290(11) 0.25592(10) 0.56567(11) 0.0417(6) Uani 1 1 d . . .
C2 C 0.95189(8) 0.35703(9) 0.60634(7) 0.0205(4) Uani 1 1 d . . .
C3 C 0.94491(9) 0.46539(9) 0.60873(8) 0.0290(4) Uani 1 1 d . . .
H3 H 0.9275 0.5069 0.6132 0.035 Uiso 1 1 calc R . .
C4 C 1.00574(9) 0.45066(9) 0.59651(8) 0.0287(4) Uani 1 1 d . . .
H4 H 1.0399 0.4798 0.5902 0.034 Uiso 1 1 calc R . .
C5 C 0.84243(9) 0.40731(9) 0.62083(8) 0.0255(4) Uani 1 1 d . . .
C6 C 0.81838(9) 0.40357(9) 0.67286(8) 0.0306(4) Uani 1 1 d . C .
C7 C 0.75123(10) 0.40624(11) 0.67847(9) 0.0394(5) Uani 1 1 d . . .
H7 H 0.7327 0.4033 0.7132 0.047 Uiso 1 1 calc R . .
C8 C 0.71150(10) 0.41302(12) 0.63459(10) 0.0416(5) Uani 1 1 d . . .
H8 H 0.6661 0.4144 0.6393 0.050 Uiso 1 1 calc R . .
C9 C 0.73725(10) 0.41782(11) 0.58408(10) 0.0394(5) Uani 1 1 d . . .
H9 H 0.7092 0.4225 0.5543 0.047 Uiso 1 1 calc R . .
C10 C 0.80375(9) 0.41595(10) 0.57548(9) 0.0319(4) Uani 1 1 d . . .
C11 C 0.86189(11) 0.39861(12) 0.72128(9) 0.0414(5) Uani 1 1 d D . .
H11 H 0.9074 0.3954 0.7083 0.050 Uiso 0.65 1 calc PR A 1
H2 H 0.902(4) 0.411(3) 0.713(3) 0.050 Uiso 0.35 1 d P B 2
C12 C 0.8554(3) 0.4628(2) 0.7550(2) 0.0629(15) Uani 0.65 1 d PD C 1
H12A H 0.8105 0.4682 0.7665 0.094 Uiso 0.65 1 calc PR C 1
H12B H 0.8681 0.4990 0.7327 0.094 Uiso 0.65 1 calc PR C 1
H12C H 0.8834 0.4606 0.7866 0.094 Uiso 0.65 1 calc PR C 1
C13 C 0.8494(2) 0.3438(2) 0.75763(19) 0.0539(11) Uani 0.65 1 d PD C 1
H13A H 0.8809 0.3441 0.7869 0.081 Uiso 0.65 1 calc PR C 1
H13B H 0.8534 0.3040 0.7374 0.081 Uiso 0.65 1 calc PR C 1
H13C H 0.8058 0.3472 0.7725 0.081 Uiso 0.65 1 calc PR C 1
C14 C 0.83112(10) 0.42723(13) 0.51987(9) 0.0425(6) Uani 1 1 d . . .
H14 H 0.8768 0.4119 0.5197 0.051 Uiso 1 1 calc R . .
C15 C 0.83156(14) 0.49893(15) 0.50731(12) 0.0630(8) Uani 1 1 d . . .
H15A H 0.7872 0.5150 0.5071 0.095 Uiso 1 1 calc R . .
H15B H 0.8512 0.5060 0.4721 0.095 Uiso 1 1 calc R . .
H15C H 0.8565 0.5214 0.5347 0.095 Uiso 1 1 calc R . .
C16 C 0.79464(13) 0.39175(14) 0.47576(10) 0.0544(7) Uani 1 1 d . . .
H16A H 0.7904 0.3468 0.4856 0.082 Uiso 1 1 calc R . .
H16B H 0.8184 0.3953 0.4420 0.082 Uiso 1 1 calc R . .
H16C H 0.7517 0.4104 0.4714 0.082 Uiso 1 1 calc R . .
C17 C 1.06684(8) 0.35474(9) 0.57270(8) 0.0255(4) Uani 1 1 d . . .
C18 C 1.06324(9) 0.33159(9) 0.52005(8) 0.0289(4) Uani 1 1 d . . .
C19 C 1.11984(11) 0.30815(12) 0.49736(10) 0.0425(5) Uani 1 1 d . . .
H19 H 1.1187 0.2905 0.4623 0.051 Uiso 1 1 calc R . .
C20 C 1.17764(11) 0.31005(13) 0.52498(11) 0.0508(6) Uani 1 1 d . . .
H20 H 1.2159 0.2947 0.5086 0.061 Uiso 1 1 calc R . .
C21 C 1.17973(10) 0.33421(12) 0.57619(11) 0.0466(6) Uani 1 1 d . . .
H21 H 1.2198 0.3354 0.5947 0.056 Uiso 1 1 calc R . .
C22 C 1.12446(9) 0.35695(11) 0.60168(9) 0.0338(5) Uani 1 1 d . . .
C23 C 1.00229(10) 0.33683(9) 0.48632(8) 0.0305(4) Uani 1 1 d . . .
H23 H 0.9652 0.3424 0.5115 0.037 Uiso 1 1 calc R . .
C24 C 1.00570(13) 0.39607(11) 0.45122(10) 0.0463(6) Uani 1 1 d . . .
H24A H 1.0418 0.3921 0.4261 0.069 Uiso 1 1 calc R . .
H24B H 1.0122 0.4336 0.4739 0.069 Uiso 1 1 calc R . .
H24C H 0.9653 0.4006 0.4311 0.069 Uiso 1 1 calc R . .
C25 C 0.98868(13) 0.27803(11) 0.45258(10) 0.0455(6) Uani 1 1 d . . .
H25A H 1.0235 0.2721 0.4265 0.068 Uiso 1 1 calc R . .
H25B H 0.9477 0.2835 0.4336 0.068 Uiso 1 1 calc R . .
H25C H 0.9861 0.2406 0.4759 0.068 Uiso 1 1 calc R . .
C26 C 1.12933(10) 0.38325(11) 0.65827(9) 0.0394(5) Uani 1 1 d . . .
H26 H 1.0848 0.3938 0.6708 0.047 Uiso 1 1 calc R . .
C27 C 1.16938(12) 0.44414(13) 0.65973(12) 0.0553(7) Uani 1 1 d . . .
H27A H 1.2133 0.4350 0.6474 0.083 Uiso 1 1 calc R . .
H27B H 1.1708 0.4605 0.6965 0.083 Uiso 1 1 calc R . .
H27C H 1.1497 0.4760 0.6362 0.083 Uiso 1 1 calc R . .
C28 C 1.15759(12) 0.33355(13) 0.69676(11) 0.0520(6) Uani 1 1 d . . .
H28A H 1.1314 0.2948 0.6955 0.078 Uiso 1 1 calc R . .
H28B H 1.1575 0.3506 0.7333 0.078 Uiso 1 1 calc R . .
H28C H 1.2019 0.3236 0.6861 0.078 Uiso 1 1 calc R . .
C29 C 0.92405(9) 0.16103(9) 0.62899(7) 0.0235(4) Uani 1 1 d . . .
C30 C 0.93073(11) 0.05352(10) 0.61658(9) 0.0375(5) Uani 1 1 d . . .
H30 H 0.9422 0.0136 0.6014 0.045 Uiso 1 1 calc R . .
C31 C 0.89500(11) 0.06295(10) 0.66045(9) 0.0373(5) Uani 1 1 d . . .
H31 H 0.8760 0.0311 0.6824 0.045 Uiso 1 1 calc R . .
C32 C 0.98976(9) 0.12039(9) 0.55153(8) 0.0272(4) Uani 1 1 d . . .
C33 C 0.96379(10) 0.11269(9) 0.50022(8) 0.0293(4) Uani 1 1 d . . .
C34 C 1.00646(10) 0.11576(10) 0.45710(8) 0.0357(5) Uani 1 1 d . . .
H34 H 0.9908 0.1091 0.4218 0.043 Uiso 1 1 calc R . .
C35 C 1.07088(11) 0.12819(12) 0.46493(9) 0.0408(5) Uani 1 1 d . . .
H35 H 1.0989 0.1314 0.4349 0.049 Uiso 1 1 calc R . .
C36 C 1.09514(10) 0.13605(11) 0.51608(9) 0.0382(5) Uani 1 1 d . . .
H36 H 1.1397 0.1451 0.5207 0.046 Uiso 1 1 calc R . .
C37 C 1.05550(9) 0.13092(10) 0.56107(8) 0.0311(4) Uani 1 1 d . . .
C38 C 0.89254(11) 0.10029(11) 0.49094(9) 0.0389(5) Uani 1 1 d . . .
H38 H 0.8685 0.1144 0.5236 0.047 Uiso 1 1 calc R . .
C39 C 0.86590(12) 0.13649(15) 0.44288(11) 0.0607(7) Uani 1 1 d . . .
H39A H 0.8741 0.1821 0.4475 0.091 Uiso 1 1 calc R . .
H39B H 0.8194 0.1291 0.4401 0.091 Uiso 1 1 calc R . .
H39C H 0.8871 0.1215 0.4101 0.091 Uiso 1 1 calc R . .
C40 C 0.88119(16) 0.02879(14) 0.48371(15) 0.0762(10) Uani 1 1 d . . .
H40A H 0.9064 0.0134 0.4531 0.114 Uiso 1 1 calc R . .
H40B H 0.8353 0.0210 0.4772 0.114 Uiso 1 1 calc R . .
H40C H 0.8946 0.0062 0.5162 0.114 Uiso 1 1 calc R . .
C41 C 1.08242(11) 0.13541(12) 0.61760(9) 0.0396(5) Uani 1 1 d . . .
H41 H 1.0475 0.1532 0.6408 0.047 Uiso 1 1 calc R . .
C42 C 1.13934(14) 0.17992(16) 0.62173(12) 0.0626(8) Uani 1 1 d . . .
H42A H 1.1761 0.1618 0.6023 0.094 Uiso 1 1 calc R . .
H42B H 1.1509 0.1857 0.6595 0.094 Uiso 1 1 calc R . .
H42C H 1.1280 0.2212 0.6061 0.094 Uiso 1 1 calc R . .
C43 C 1.1000(2) 0.07075(15) 0.64015(13) 0.0850(12) Uani 1 1 d . . .
H43A H 1.1363 0.0531 0.6199 0.128 Uiso 1 1 calc R . .
H43B H 1.0629 0.0421 0.6373 0.128 Uiso 1 1 calc R . .
H43C H 1.1123 0.0752 0.6779 0.128 Uiso 1 1 calc R . .
C44 C 0.85947(10) 0.15461(9) 0.71428(8) 0.0309(4) Uani 1 1 d . . .
C45 C 0.89468(11) 0.15669(10) 0.76216(8) 0.0361(5) Uani 1 1 d . . .
C46 C 0.86168(14) 0.17685(12) 0.80770(10) 0.0503(6) Uani 1 1 d . . .
H46 H 0.8838 0.1792 0.8410 0.060 Uiso 1 1 calc R . .
C47 C 0.79727(14) 0.19348(14) 0.80535(11) 0.0588(7) Uani 1 1 d . . .
H47 H 0.7755 0.2065 0.8370 0.071 Uiso 1 1 calc R . .
C48 C 0.79456(11) 0.17147(11) 0.71040(9) 0.0398(5) Uani 1 1 d . . .
C49 C 0.96467(11) 0.13576(11) 0.76546(9) 0.0423(5) Uani 1 1 d . . .
H49 H 0.9826 0.1354 0.7282 0.051 Uiso 1 1 calc R . .
C50 C 1.00594(14) 0.18119(15) 0.79914(11) 0.0600(7) Uani 1 1 d . . .
H50A H 0.9968 0.2252 0.7886 0.090 Uiso 1 1 calc R . .
H50B H 1.0517 0.1720 0.7931 0.090 Uiso 1 1 calc R . .
H50C H 0.9957 0.1754 0.8372 0.090 Uiso 1 1 calc R . .
C51 C 0.97017(15) 0.06794(13) 0.78816(12) 0.0648(8) Uani 1 1 d . . .
H51A H 0.9531 0.0671 0.8248 0.097 Uiso 1 1 calc R . .
H51B H 1.0156 0.0549 0.7886 0.097 Uiso 1 1 calc R . .
H51C H 0.9454 0.0386 0.7656 0.097 Uiso 1 1 calc R . .
C52 C 0.75739(11) 0.16808(12) 0.65813(11) 0.0476(6) Uani 1 1 d . . .
H52 H 0.7894 0.1613 0.6287 0.057 Uiso 1 1 calc R . .
C53 C 0.72124(15) 0.22986(15) 0.64602(14) 0.0696(9) Uani 1 1 d . . .
H53A H 0.6865 0.2356 0.6722 0.104 Uiso 1 1 calc R . .
H53B H 0.7029 0.2277 0.6099 0.104 Uiso 1 1 calc R . .
H53C H 0.7512 0.2658 0.6482 0.104 Uiso 1 1 calc R . .
C54 C 0.71097(15) 0.11073(16) 0.65789(16) 0.0812(10) Uani 1 1 d . . .
H54A H 0.7355 0.0714 0.6634 0.122 Uiso 1 1 calc R . .
H54B H 0.6885 0.1087 0.6234 0.122 Uiso 1 1 calc R . .
H54C H 0.6794 0.1156 0.6868 0.122 Uiso 1 1 calc R . .
C60 C 0.76446(12) 0.19127(13) 0.75743(11) 0.0541(7) Uani 1 1 d . . .
H60 H 0.7204 0.2035 0.7564 0.065 Uiso 1 1 calc R . .
B1 B 1.03730(16) 0.38546(15) 0.79636(12) 0.0525(8) Uani 1 1 d . . .
C13A C 0.8640(4) 0.3215(4) 0.7304(4) 0.053(2) Uani 0.35 1 d PD C 2
H13D H 0.8961 0.3112 0.7579 0.080 Uiso 0.35 1 calc PR C 2
H13E H 0.8757 0.3005 0.6967 0.080 Uiso 0.35 1 calc PR C 2
H13F H 0.8215 0.3066 0.7420 0.080 Uiso 0.35 1 calc PR C 2
C12A C 0.8395(5) 0.4288(6) 0.7699(4) 0.072(3) Uani 0.35 1 d PD C 2
H12D H 0.7974 0.4111 0.7799 0.109 Uiso 0.35 1 calc PR C 2
H12E H 0.8354 0.4747 0.7640 0.109 Uiso 0.35 1 calc PR C 2
H12F H 0.8705 0.4209 0.7988 0.109 Uiso 0.35 1 calc PR C 2
H2B H 1.0084(15) 0.3011(8) 0.7012(11) 0.077(10) Uiso 1 1 d D . .
H2A H 1.009(2) 0.2315(14) 0.7038(15) 0.141(17) Uiso 1 1 d D . .

loop_
_atom_site_aniso_label
_atom_site_aniso_U_11
_atom_site_aniso_U_22
_atom_site_aniso_U_33
_atom_site_aniso_U_23
_atom_site_aniso_U_13
_atom_site_aniso_U_12
Ru1 0.01958(8) 0.02025(8) 0.02042(8) 0.00112(5) -0.00005(5) -0.00141(5)
F1 0.0475(8) 0.0747(10) 0.0425(8) -0.0238(7) -0.0076(6) -0.0081(7)
F2 0.1018(14) 0.1171(16) 0.0436(10) -0.0236(10) -0.0005(9) 0.0151(12)
F3 0.0813(11) 0.0473(9) 0.0858(13) -0.0132(8) -0.0290(10) -0.0103(8)
F4 0.1229(17) 0.0689(12) 0.0882(15) 0.0275(11) -0.0321(12) -0.0019(11)
O1 0.0695(13) 0.0460(10) 0.0877(15) 0.0077(10) -0.0569(12) -0.0099(9)
O2 0.0671(11) 0.0318(9) 0.0396(9) 0.0032(7) -0.0288(8) -0.0056(8)
N1 0.0186(7) 0.0219(8) 0.0265(8) 0.0013(6) 0.0010(6) -0.0016(6)
N2 0.0181(7) 0.0238(8) 0.0250(8) 0.0023(6) 0.0002(6) -0.0017(6)
N3 0.0346(9) 0.0211(8) 0.0261(8) -0.0010(7) 0.0026(7) 0.0001(7)
N4 0.0344(9) 0.0224(8) 0.0252(8) 0.0018(6) 0.0030(7) -0.0026(7)
C1 0.0446(13) 0.0246(10) 0.0559(15) 0.0074(10) -0.0188(11) -0.0064(9)
C2 0.0194(8) 0.0257(9) 0.0165(9) 0.0013(7) -0.0005(6) -0.0018(7)
C3 0.0267(10) 0.0205(9) 0.0397(12) 0.0013(8) -0.0003(8) -0.0029(7)
C4 0.0242(9) 0.0238(9) 0.0383(11) 0.0033(8) -0.0008(8) -0.0057(8)
C5 0.0182(8) 0.0241(9) 0.0341(11) -0.0007(8) 0.0020(8) -0.0011(7)
C6 0.0276(10) 0.0297(10) 0.0343(11) -0.0024(8) 0.0050(8) -0.0024(8)
C7 0.0304(11) 0.0459(13) 0.0418(13) -0.0056(10) 0.0136(10) -0.0027(9)
C8 0.0205(10) 0.0507(14) 0.0537(15) -0.0056(11) 0.0061(9) -0.0017(9)
C9 0.0215(10) 0.0505(14) 0.0462(13) 0.0003(11) -0.0037(9) 0.0014(9)
C10 0.0231(9) 0.0356(11) 0.0371(11) 0.0010(9) 0.0010(8) 0.0026(8)
C11 0.0341(12) 0.0569(15) 0.0331(12) 0.0026(10) 0.0044(10) -0.0036(11)
C12 0.078(4) 0.063(3) 0.047(3) -0.019(2) -0.016(3) 0.001(3)
C13 0.052(3) 0.065(3) 0.045(3) 0.012(2) 0.002(2) -0.005(2)
C14 0.0265(10) 0.0677(16) 0.0334(12) 0.0079(11) -0.0016(9) 0.0063(10)
C15 0.0535(15) 0.079(2) 0.0564(17) 0.0254(15) -0.0075(13) -0.0230(15)
C16 0.0598(16) 0.0665(17) 0.0369(14) 0.0035(12) -0.0070(12) 0.0084(14)
C17 0.0185(8) 0.0275(9) 0.0303(10) 0.0053(8) 0.0049(7) 0.0001(7)
C18 0.0289(10) 0.0288(10) 0.0290(10) 0.0046(8) 0.0067(8) -0.0008(8)
C19 0.0409(12) 0.0499(14) 0.0366(13) 0.0002(10) 0.0151(10) 0.0035(11)
C20 0.0308(12) 0.0644(16) 0.0572(16) 0.0042(13) 0.0176(11) 0.0093(11)
C21 0.0200(10) 0.0628(16) 0.0570(16) 0.0079(13) 0.0044(10) 0.0024(10)
C22 0.0216(9) 0.0404(12) 0.0395(12) 0.0033(9) 0.0016(9) -0.0016(8)
C23 0.0369(11) 0.0322(11) 0.0224(10) 0.0039(8) 0.0024(8) -0.0030(9)
C24 0.0622(15) 0.0364(12) 0.0401(13) 0.0099(10) -0.0088(11) -0.0069(11)
C25 0.0624(15) 0.0356(12) 0.0385(13) 0.0025(10) -0.0053(11) -0.0041(11)
C26 0.0263(10) 0.0476(13) 0.0442(13) -0.0028(10) -0.0082(9) -0.0001(9)
C27 0.0414(13) 0.0561(16) 0.0684(19) -0.0077(13) -0.0134(13) -0.0068(12)
C28 0.0487(14) 0.0593(16) 0.0480(15) -0.0026(12) -0.0197(12) 0.0083(12)
C29 0.0245(9) 0.0244(9) 0.0217(9) -0.0009(7) -0.0018(7) 0.0006(7)
C30 0.0540(14) 0.0198(10) 0.0388(12) -0.0012(9) 0.0045(10) -0.0017(9)
C31 0.0534(13) 0.0218(10) 0.0368(12) 0.0028(9) 0.0060(10) -0.0054(9)
C32 0.0335(10) 0.0225(9) 0.0256(10) -0.0022(8) 0.0032(8) 0.0042(8)
C33 0.0342(10) 0.0256(10) 0.0282(10) -0.0032(8) -0.0016(8) 0.0047(8)
C34 0.0405(12) 0.0409(12) 0.0256(11) -0.0032(9) -0.0010(9) 0.0133(10)
C35 0.0414(12) 0.0510(14) 0.0299(12) 0.0017(10) 0.0093(10) 0.0160(10)
C36 0.0279(10) 0.0468(13) 0.0399(13) -0.0016(10) 0.0040(9) 0.0093(10)
C37 0.0330(11) 0.0305(10) 0.0298(11) -0.0037(8) -0.0008(8) 0.0078(8)
C38 0.0383(12) 0.0427(12) 0.0356(12) -0.0070(10) -0.0054(9) -0.0021(10)
C39 0.0421(14) 0.086(2) 0.0540(17) 0.0035(15) -0.0182(12) 0.0045(14)
C40 0.078(2) 0.0558(18) 0.095(3) -0.0128(17) -0.0228(19) -0.0218(16)
C41 0.0377(12) 0.0491(14) 0.0319(12) -0.0076(10) -0.0045(9) 0.0074(10)
C42 0.0559(17) 0.079(2) 0.0526(17) -0.0125(14) -0.0131(13) -0.0103(15)
C43 0.131(3) 0.064(2) 0.060(2) 0.0112(16) -0.054(2) 0.001(2)
C44 0.0400(11) 0.0273(10) 0.0253(10) 0.0022(8) 0.0085(9) -0.0030(9)
C45 0.0492(13) 0.0324(11) 0.0268(11) 0.0054(9) 0.0057(9) -0.0034(10)
C46 0.0689(17) 0.0555(15) 0.0264(12) 0.0022(11) 0.0085(11) -0.0031(13)
C47 0.0652(18) 0.0691(18) 0.0420(15) -0.0073(13) 0.0255(13) -0.0030(15)
C48 0.0380(12) 0.0394(12) 0.0419(13) -0.0026(10) 0.0096(10) -0.0059(10)
C49 0.0492(14) 0.0487(14) 0.0289(12) 0.0066(10) -0.0040(10) 0.0013(11)
C50 0.0677(18) 0.0737(19) 0.0387(15) 0.0049(13) -0.0122(13) -0.0113(15)
C51 0.079(2) 0.0528(16) 0.0625(18) 0.0154(14) -0.0145(16) 0.0098(15)
C52 0.0323(12) 0.0554(15) 0.0551(16) -0.0092(12) -0.0026(11) -0.0030(10)
C53 0.0571(18) 0.074(2) 0.078(2) -0.0124(17) -0.0190(16) 0.0168(15)
C54 0.0633(19) 0.074(2) 0.107(3) -0.012(2) -0.0149(19) -0.0212(17)
C60 0.0440(14) 0.0624(17) 0.0558(17) -0.0064(13) 0.0187(12) 0.0022(12)
B1 0.0658(19) 0.0488(17) 0.0428(17) -0.0069(13) -0.0167(15) 0.0004(15)
C13A 0.042(5) 0.065(6) 0.053(5) 0.029(4) -0.010(4) -0.012(4)
C12A 0.047(5) 0.129(11) 0.042(5) -0.023(6) 0.006(4) -0.005(6)

loop_
_atom_type_symbol
_atom_type_description
_atom_type_scat_dispersion_real
_atom_type_scat_dispersion_imag
_atom_type_scat_source
C C 0.0033 0.0016 'International Tables Vol C Tables 4.2.6.8 and 6.1.1.4'
H H 0.0000 0.0000 'International Tables Vol C Tables 4.2.6.8 and 6.1.1.4'
N N 0.0061 0.0033 'International Tables Vol C Tables 4.2.6.8 and 6.1.1.4'
O O 0.0106 0.0060 'International Tables Vol C Tables 4.2.6.8 and 6.1.1.4'
Ru Ru -1.2594 0.8363 'International Tables Vol C Tables 4.2.6.8 and 6.1.1.4'
F F 0.0171 0.0103 'International Tables Vol C Tables 4.2.6.8 and 6.1.1.4'
B B 0.0013 0.0007 'International Tables Vol C Tables 4.2.6.8 and 6.1.1.4'

loop_
_geom_angle_atom_site_label_1
_geom_angle_atom_site_label_2
_geom_angle_atom_site_label_3
_geom_angle
C1 Ru1 C2 94.59(8)
C1 Ru1 C29 89.44(8)
C2 Ru1 C29 175.04(7)
C1 Ru1 O2 177.07(10)
C2 Ru1 O2 85.60(6)
C29 Ru1 O2 90.52(6)
Ru1 O2 H2B 121(2)
Ru1 O2 H2A 119(3)
H2B O2 H2A 109(4)
C2 N1 C3 111.85(15)
C2 N1 C5 127.30(15)
C3 N1 C5 120.61(16)
C2 N2 C4 111.55(15)
C2 N2 C17 127.44(15)
C4 N2 C17 119.95(15)
C29 N3 C30 111.77(17)
C29 N3 C32 126.47(16)
C30 N3 C32 121.62(16)
C29 N4 C31 112.13(16)
C29 N4 C44 126.87(16)
C31 N4 C44 120.82(16)
O1 C1 Ru1 178.2(2)
N2 C2 N1 102.80(15)
N2 C2 Ru1 127.10(13)
N1 C2 Ru1 129.86(13)
C4 C3 N1 106.48(17)
C4 C3 H3 126.8
N1 C3 H3 126.8
C3 C4 N2 107.27(16)
C3 C4 H4 126.4
N2 C4 H4 126.4
C6 C5 C10 123.78(18)
C6 C5 N1 118.05(17)
C10 C5 N1 117.91(17)
C5 C6 C7 116.52(19)
C5 C6 C11 122.36(18)
C7 C6 C11 121.10(19)
C8 C7 C6 121.3(2)
C8 C7 H7 119.4
C6 C7 H7 119.4
C9 C8 C7 120.31(19)
C9 C8 H8 119.8
C7 C8 H8 119.8
C8 C9 C10 121.6(2)
C8 C9 H9 119.2
C10 C9 H9 119.2
C9 C10 C5 116.47(19)
C9 C10 C14 120.36(19)
C5 C10 C14 123.05(17)
C12A C11 C13 76.8(6)
C12A C11 C6 116.7(5)
C13 C11 C6 115.9(3)
C12A C11 C12 32.8(5)
C13 C11 C12 108.6(3)
C6 C11 C12 108.2(3)
C12A C11 C13A 109.0(7)
C13 C11 C13A 32.2(3)
C6 C11 C13A 101.3(3)
C12 C11 C13A 140.0(4)
C12A C11 H11 127.3
C13 C11 H11 108.0
C6 C11 H11 108.0
C12 C11 H11 108.0
C13A C11 H11 87.3
C12A C11 H2 112(5)
C13 C11 H2 122(5)
C6 C11 H2 110(5)
C12 C11 H2 88(5)
C13A C11 H2 107(5)
H11 C11 H2 21.2
C11 C12 H12A 109.5
C11 C12 H12B 109.5
C11 C12 H12C 109.5
C11 C13 H13A 109.5
C11 C13 H13B 109.5
C11 C13 H13C 109.5
C10 C14 C16 113.4(2)
C10 C14 C15 109.9(2)
C16 C14 C15 109.5(2)
C10 C14 H14 107.9
C16 C14 H14 107.9
C15 C14 H14 107.9
C14 C15 H15A 109.5
C14 C15 H15B 109.5
H15A C15 H15B 109.5
C14 C15 H15C 109.5
H15A C15 H15C 109.5
H15B C15 H15C 109.5
C14 C16 H16A 109.5
C14 C16 H16B 109.5
H16A C16 H16B 109.5
C14 C16 H16C 109.5
H16A C16 H16C 109.5
H16B C16 H16C 109.5
C22 C17 C18 122.78(18)
C22 C17 N2 119.10(18)
C18 C17 N2 117.62(16)
C19 C18 C17 117.28(19)
C19 C18 C23 120.03(19)
C17 C18 C23 122.46(17)
C20 C19 C18 121.2(2)
C20 C19 H19 119.4
C18 C19 H19 119.4
C21 C20 C19 120.0(2)
C21 C20 H20 120.0
C19 C20 H20 120.0
C20 C21 C22 121.6(2)
C20 C21 H21 119.2
C22 C21 H21 119.2
C21 C22 C17 117.1(2)
C21 C22 C26 119.57(19)
C17 C22 C26 123.34(18)
C25 C23 C18 113.63(18)
C25 C23 C24 110.75(18)
C18 C23 C24 109.77(17)
C25 C23 H23 107.5
C18 C23 H23 107.5
C24 C23 H23 107.5
C23 C24 H24A 109.5
C23 C24 H24B 109.5
H24A C24 H24B 109.5
C23 C24 H24C 109.5
H24A C24 H24C 109.5
H24B C24 H24C 109.5
C23 C25 H25A 109.5
C23 C25 H25B 109.5
H25A C25 H25B 109.5
C23 C25 H25C 109.5
H25A C25 H25C 109.5
H25B C25 H25C 109.5
C22 C26 C27 111.3(2)
C22 C26 C28 111.0(2)
C27 C26 C28 110.37(19)
C22 C26 H26 108.0
C27 C26 H26 108.0
C28 C26 H26 108.0
C26 C27 H27A 109.5
C26 C27 H27B 109.5
H27A C27 H27B 109.5
C26 C27 H27C 109.5
H27A C27 H27C 109.5
H27B C27 H27C 109.5
C26 C28 H28A 109.5
C26 C28 H28B 109.5
H28A C28 H28B 109.5
C26 C28 H28C 109.5
H28A C28 H28C 109.5
H28B C28 H28C 109.5
N4 C29 N3 102.47(16)
N4 C29 Ru1 130.10(13)
N3 C29 Ru1 127.37(14)
C31 C30 N3 106.97(18)
C31 C30 H30 126.5
N3 C30 H30 126.5
C30 C31 N4 106.65(18)
C30 C31 H31 126.7
N4 C31 H31 126.7
C33 C32 C37 123.26(18)
C33 C32 N3 118.76(17)
C37 C32 N3 117.85(17)
C34 C33 C32 117.16(18)
C34 C33 C38 120.53(19)
C32 C33 C38 122.30(18)
C35 C34 C33 121.0(2)
C35 C34 H34 119.5
C33 C34 H34 119.5
C34 C35 C36 120.5(2)
C34 C35 H35 119.7
C36 C35 H35 119.7
C35 C36 C37 121.3(2)
C35 C36 H36 119.4
C37 C36 H36 119.4
C36 C37 C32 116.66(19)
C36 C37 C41 121.68(19)
C32 C37 C41 121.65(19)
C33 C38 C39 112.8(2)
C33 C38 C40 109.6(2)
C39 C38 C40 110.0(2)
C33 C38 H38 108.1
C39 C38 H38 108.1
C40 C38 H38 108.1
C38 C39 H39A 109.5
C38 C39 H39B 109.5
H39A C39 H39B 109.5
C38 C39 H39C 109.5
H39A C39 H39C 109.5
H39B C39 H39C 109.5
C38 C40 H40A 109.5
C38 C40 H40B 109.5
H40A C40 H40B 109.5
C38 C40 H40C 109.5
H40A C40 H40C 109.5
H40B C40 H40C 109.5
C42 C41 C43 110.0(2)
C42 C41 C37 112.9(2)
C43 C41 C37 112.2(2)
C42 C41 H41 107.1
C43 C41 H41 107.1
C37 C41 H41 107.1
C41 C42 H42A 109.5
C41 C42 H42B 109.5
H42A C42 H42B 109.5
C41 C42 H42C 109.5
H42A C42 H42C 109.5
H42B C42 H42C 109.5
C41 C43 H43A 109.5
C41 C43 H43B 109.5
H43A C43 H43B 109.5
C41 C43 H43C 109.5
H43A C43 H43C 109.5
H43B C43 H43C 109.5
C48 C44 C45 123.6(2)
C48 C44 N4 118.68(19)
C45 C44 N4 117.45(18)
C46 C45 C44 116.7(2)
C46 C45 C49 120.9(2)
C44 C45 C49 122.35(19)
C47 C46 C45 121.2(2)
C47 C46 H46 119.4
C45 C46 H46 119.4
C60 C47 C46 120.4(2)
C60 C47 H47 119.8
C46 C47 H47 119.8
C60 C48 C44 116.7(2)
C60 C48 C52 120.7(2)
C44 C48 C52 122.5(2)
C45 C49 C50 112.5(2)
C45 C49 C51 111.1(2)
C50 C49 C51 109.5(2)
C45 C49 H49 107.9
C50 C49 H49 107.9
C51 C49 H49 107.9
C49 C50 H50A 109.5
C49 C50 H50B 109.5
H50A C50 H50B 109.5
C49 C50 H50C 109.5
H50A C50 H50C 109.5
H50B C50 H50C 109.5
C49 C51 H51A 109.5
C49 C51 H51B 109.5
H51A C51 H51B 109.5
C49 C51 H51C 109.5
H51A C51 H51C 109.5
H51B C51 H51C 109.5
C48 C52 C53 112.3(2)
C48 C52 C54 110.9(2)
C53 C52 C54 110.9(2)
C48 C52 H52 107.5
C53 C52 H52 107.5
C54 C52 H52 107.5
C52 C53 H53A 109.5
C52 C53 H53B 109.5
H53A C53 H53B 109.5
C52 C53 H53C 109.5
H53A C53 H53C 109.5
H53B C53 H53C 109.5
C52 C54 H54A 109.5
C52 C54 H54B 109.5
H54A C54 H54B 109.5
C52 C54 H54C 109.5
H54A C54 H54C 109.5
H54B C54 H54C 109.5
C47 C60 C48 121.4(2)
C47 C60 H60 119.3
C48 C60 H60 119.3
F4 B1 F2 112.8(3)
F4 B1 F3 108.2(2)
F2 B1 F3 109.4(2)
F4 B1 F1 109.8(2)
F2 B1 F1 109.5(2)
F3 B1 F1 107.0(2)
C11 C13A H13D 109.5
C11 C13A H13E 109.5
H13D C13A H13E 109.5
C11 C13A H13F 109.5
H13D C13A H13F 109.5
H13E C13A H13F 109.5
C11 C12A H12D 109.5
C11 C12A H12E 109.5
H12D C12A H12E 109.5
C11 C12A H12F 109.5
H12D C12A H12F 109.5
H12E C12A H12F 109.5

loop_
_geom_bond_atom_site_label_1
_geom_bond_atom_site_label_2
_geom_bond_distance
Ru1 C1 1.799(2)
Ru1 C2 2.0958(18)
Ru1 C29 2.1071(19)
Ru1 O2 2.1805(15)
F1 B1 1.405(3)
F2 B1 1.371(4)
F3 B1 1.399(4)
F4 B1 1.366(4)
O1 C1 1.154(3)
O2 H2B 0.897(5)
O2 H2A 0.898(5)
N1 C2 1.368(2)
N1 C3 1.388(2)
N1 C5 1.455(2)
N2 C2 1.368(2)
N2 C4 1.384(2)
N2 C17 1.450(2)
N3 C29 1.373(2)
N3 C30 1.388(3)
N3 C32 1.443(2)
N4 C29 1.370(2)
N4 C31 1.386(3)
N4 C44 1.445(2)
C3 C4 1.334(3)
C3 H3 0.9500
C4 H4 0.9500
C5 C6 1.393(3)
C5 C10 1.399(3)
C6 C7 1.401(3)
C6 C11 1.511(3)
C7 C8 1.378(3)
C7 H7 0.9500
C8 C9 1.373(3)
C8 H8 0.9500
C9 C10 1.396(3)
C9 H9 0.9500
C10 C14 1.518(3)
C11 C12A 1.446(8)
C11 C13 1.489(5)
C11 C12 1.597(5)
C11 C13A 1.637(8)
C11 H11 1.0000
C11 H2 0.90(7)
C12 H12A 0.9800
C12 H12B 0.9800
C12 H12C 0.9800
C13 H13A 0.9800
C13 H13B 0.9800
C13 H13C 0.9800
C14 C16 1.530(3)
C14 C15 1.540(4)
C14 H14 1.0000
C15 H15A 0.9800
C15 H15B 0.9800
C15 H15C 0.9800
C16 H16A 0.9800
C16 H16B 0.9800
C16 H16C 0.9800
C17 C22 1.397(3)
C17 C18 1.403(3)
C18 C19 1.393(3)
C18 C23 1.523(3)
C19 C20 1.383(3)
C19 H19 0.9500
C20 C21 1.376(4)
C20 H20 0.9500
C21 C22 1.395(3)
C21 H21 0.9500
C22 C26 1.520(3)
C23 C25 1.522(3)
C23 C24 1.524(3)
C23 H23 1.0000
C24 H24A 0.9800
C24 H24B 0.9800
C24 H24C 0.9800
C25 H25A 0.9800
C25 H25B 0.9800
C25 H25C 0.9800
C26 C27 1.526(3)
C26 C28 1.535(3)
C26 H26 1.0000
C27 H27A 0.9800
C27 H27B 0.9800
C27 H27C 0.9800
C28 H28A 0.9800
C28 H28B 0.9800
C28 H28C 0.9800
C30 C31 1.337(3)
C30 H30 0.9500
C31 H31 0.9500
C32 C33 1.398(3)
C32 C37 1.402(3)
C33 C34 1.395(3)
C33 C38 1.518(3)
C34 C35 1.375(3)
C34 H34 0.9500
C35 C36 1.382(3)
C35 H35 0.9500
C36 C37 1.395(3)
C36 H36 0.9500
C37 C41 1.520(3)
C38 C39 1.524(3)
C38 C40 1.532(4)
C38 H38 1.0000
C39 H39A 0.9800
C39 H39B 0.9800
C39 H39C 0.9800
C40 H40A 0.9800
C40 H40B 0.9800
C40 H40C 0.9800
C41 C42 1.510(4)
C41 C43 1.516(4)
C41 H41 1.0000
C42 H42A 0.9800
C42 H42B 0.9800
C42 H42C 0.9800
C43 H43A 0.9800
C43 H43B 0.9800
C43 H43C 0.9800
C44 C48 1.395(3)
C44 C45 1.401(3)
C45 C46 1.392(3)
C45 C49 1.519(3)
C46 C47 1.382(4)
C46 H46 0.9500
C47 C60 1.376(4)
C47 H47 0.9500
C48 C60 1.393(3)
C48 C52 1.517(3)
C49 C50 1.533(3)
C49 C51 1.538(3)
C49 H49 1.0000
C50 H50A 0.9800
C50 H50B 0.9800
C50 H50C 0.9800
C51 H51A 0.9800
C51 H51B 0.9800
C51 H51C 0.9800
C52 C53 1.530(4)
C52 C54 1.543(4)
C52 H52 1.0000
C53 H53A 0.9800
C53 H53B 0.9800
C53 H53C 0.9800
C54 H54A 0.9800
C54 H54B 0.9800
C54 H54C 0.9800
C60 H60 0.9500
C13A H13D 0.9800
C13A H13E 0.9800
C13A H13F 0.9800
C12A H12D 0.9800
C12A H12E 0.9800
C12A H12F 0.9800

loop_
_geom_torsion_atom_site_label_1
_geom_torsion_atom_site_label_2
_geom_torsion_atom_site_label_3
_geom_torsion_atom_site_label_4
_geom_torsion
C2 Ru1 C1 O1 -143(8)
C29 Ru1 C1 O1 40(8)
O2 Ru1 C1 O1 -50(9)
C4 N2 C2 N1 1.7(2)
C17 N2 C2 N1 -166.41(17)
C4 N2 C2 Ru1 -173.15(13)
C17 N2 C2 Ru1 18.7(3)
C3 N1 C2 N2 -2.2(2)
C5 N1 C2 N2 172.17(17)
C3 N1 C2 Ru1 172.48(14)
C5 N1 C2 Ru1 -13.2(3)
C1 Ru1 C2 N2 -123.29(17)
C29 Ru1 C2 N2 21.0(9)
O2 Ru1 C2 N2 59.64(16)
C1 Ru1 C2 N1 63.25(18)
C29 Ru1 C2 N1 -152.5(7)
O2 Ru1 C2 N1 -113.82(17)
C2 N1 C3 C4 1.9(2)
C5 N1 C3 C4 -172.90(17)
N1 C3 C4 N2 -0.7(2)
C2 N2 C4 C3 -0.6(2)
C17 N2 C4 C3 168.48(17)
C2 N1 C5 C6 90.9(2)
C3 N1 C5 C6 -95.1(2)
C2 N1 C5 C10 -94.6(2)
C3 N1 C5 C10 79.3(2)
C10 C5 C6 C7 2.6(3)
N1 C5 C6 C7 176.72(18)
C10 C5 C6 C11 -175.8(2)
N1 C5 C6 C11 -1.7(3)
C5 C6 C7 C8 -0.8(3)
C11 C6 C7 C8 177.7(2)
C6 C7 C8 C9 -0.5(4)
C7 C8 C9 C10 0.1(4)
C8 C9 C10 C5 1.6(3)
C8 C9 C10 C14 -174.6(2)
C6 C5 C10 C9 -3.0(3)
N1 C5 C10 C9 -177.12(18)
C6 C5 C10 C14 173.0(2)
N1 C5 C10 C14 -1.1(3)
C5 C6 C11 C12A 146.9(6)
C7 C6 C11 C12A -31.5(6)
C5 C6 C11 C13 -125.4(3)
C7 C6 C11 C13 56.3(4)
C5 C6 C11 C12 112.5(3)
C7 C6 C11 C12 -65.9(3)
C5 C6 C11 C13A -94.9(4)
C7 C6 C11 C13A 86.7(4)
C9 C10 C14 C16 -44.5(3)
C5 C10 C14 C16 139.6(2)
C9 C10 C14 C15 78.4(3)
C5 C10 C14 C15 -97.5(2)
C2 N2 C17 C22 -121.3(2)
C4 N2 C17 C22 71.5(2)
C2 N2 C17 C18 66.6(2)
C4 N2 C17 C18 -100.6(2)
C22 C17 C18 C19 2.2(3)
N2 C17 C18 C19 174.01(18)
C22 C17 C18 C23 -172.24(19)
N2 C17 C18 C23 -0.4(3)
C17 C18 C19 C20 -2.5(3)
C23 C18 C19 C20 172.1(2)
C18 C19 C20 C21 1.3(4)
C19 C20 C21 C22 0.3(4)
C20 C21 C22 C17 -0.6(4)
C20 C21 C22 C26 -179.9(2)
C18 C17 C22 C21 -0.7(3)
N2 C17 C22 C21 -172.35(19)
C18 C17 C22 C26 178.60(19)
N2 C17 C22 C26 6.9(3)
C19 C18 C23 C25 45.4(3)
C17 C18 C23 C25 -140.3(2)
C19 C18 C23 C24 -79.2(2)
C17 C18 C23 C24 95.1(2)
C21 C22 C26 C27 66.1(3)
C17 C22 C26 C27 -113.1(2)
C21 C22 C26 C28 -57.3(3)
C17 C22 C26 C28 123.5(2)
C31 N4 C29 N3 0.5(2)
C44 N4 C29 N3 175.53(18)
C31 N4 C29 Ru1 177.92(15)
C44 N4 C29 Ru1 -7.0(3)
C30 N3 C29 N4 -0.7(2)
C32 N3 C29 N4 -176.46(17)
C30 N3 C29 Ru1 -178.27(14)
C32 N3 C29 Ru1 6.0(3)
C1 Ru1 C29 N4 -100.22(19)
C2 Ru1 C29 N4 115.4(8)
O2 Ru1 C29 N4 76.85(18)
C1 Ru1 C29 N3 76.63(18)
C2 Ru1 C29 N3 -67.8(8)
O2 Ru1 C29 N3 -106.30(17)
C29 N3 C30 C31 0.7(3)
C32 N3 C30 C31 176.69(19)
N3 C30 C31 N4 -0.4(3)
C29 N4 C31 C30 -0.1(3)
C44 N4 C31 C30 -175.45(19)
C29 N3 C32 C33 -105.4(2)
C30 N3 C32 C33 79.3(2)
C29 N3 C32 C37 78.6(2)
C30 N3 C32 C37 -96.8(2)
C37 C32 C33 C34 0.1(3)
N3 C32 C33 C34 -175.72(17)
C37 C32 C33 C38 179.02(19)
N3 C32 C33 C38 3.2(3)
C32 C33 C34 C35 -2.3(3)
C38 C33 C34 C35 178.7(2)
C33 C34 C35 C36 2.0(3)
C34 C35 C36 C37 0.7(4)
C35 C36 C37 C32 -2.9(3)
C35 C36 C37 C41 176.2(2)
C33 C32 C37 C36 2.4(3)
N3 C32 C37 C36 178.29(17)
C33 C32 C37 C41 -176.56(19)
N3 C32 C37 C41 -0.7(3)
C34 C33 C38 C39 -41.3(3)
C32 C33 C38 C39 139.8(2)
C34 C33 C38 C40 81.6(3)
C32 C33 C38 C40 -97.3(3)
C36 C37 C41 C42 32.9(3)
C32 C37 C41 C42 -148.1(2)
C36 C37 C41 C43 -92.0(3)
C32 C37 C41 C43 86.9(3)
C29 N4 C44 C48 91.3(2)
C31 N4 C44 C48 -94.0(2)
C29 N4 C44 C45 -94.0(2)
C31 N4 C44 C45 80.7(2)
C48 C44 C45 C46 0.1(3)
N4 C44 C45 C46 -174.32(19)
C48 C44 C45 C49 177.7(2)
N4 C44 C45 C49 3.4(3)
C44 C45 C46 C47 0.4(4)
C49 C45 C46 C47 -177.3(2)
C45 C46 C47 C60 -0.9(4)
C45 C44 C48 C60 0.0(3)
N4 C44 C48 C60 174.3(2)
C45 C44 C48 C52 -179.3(2)
N4 C44 C48 C52 -5.0(3)
C46 C45 C49 C50 -45.2(3)
C44 C45 C49 C50 137.2(2)
C46 C45 C49 C51 78.0(3)
C44 C45 C49 C51 -99.6(3)
C60 C48 C52 C53 51.0(3)
C44 C48 C52 C53 -129.7(3)
C60 C48 C52 C54 -73.7(3)
C44 C48 C52 C54 105.6(3)
C46 C47 C60 C48 1.0(4)
C44 C48 C60 C47 -0.5(4)
C52 C48 C60 C47 178.8(2)
